data_2230153
loop_
_publ_author_name
'Wu, Jing-Min'
'Guo, Wei'
'Li, Cheng-Peng'

_publ_section_title
;
 3,4-Bis(2-pyridyl)-5-(3-pyridyl)-4<i>H</i>-1,2,4-triazole
;
_journal_coeditor_code SU2269
_journal_issue 5
_journal_name_full 'Acta Crystallographica Section E'
_journal_page_first o1189
_journal_paper_doi 10.1107/S1600536811014140
_journal_volume 67
_journal_year 2011
_chemical_formula_iupac 'C17 H12 N6'
_chemical_formula_moiety 'C17 H12 N6'
_chemical_formula_sum 'C17 H12 N6'
_chemical_formula_weight 300.33
_chemical_name_systematic
;
3,4-Bis(2-pyridyl)-5-(3-pyridyl)-4<i>H</i>-1,2,4-triazole
;
_space_group_IT_number 14
_symmetry_cell_setting monoclinic
_symmetry_space_group_name_Hall '-P 2ybc'
_symmetry_space_group_name_H-M 'P 1 21/c 1'
_atom_sites_solution_hydrogens geom
_atom_sites_solution_primary direct
_atom_sites_solution_secondary difmap
_audit_creation_method SHELXL-97
_cell_angle_alpha 90.00
_cell_angle_beta 105.023(5)
_cell_angle_gamma 90.00
_cell_formula_units_Z 4
_cell_length_a 5.7621(9)
_cell_length_b 15.250(3)
_cell_length_c 16.640(3)
_cell_measurement_reflns_used 1374
_cell_measurement_temperature 296(2)
_cell_measurement_theta_max 22.01
_cell_measurement_theta_min 2.53
_cell_volume 1412.2(4)
_computing_cell_refinement 'SAINT (Bruker, 2007)'
_computing_data_collection 'SMART (Bruker, 2007)'
_computing_data_reduction 'SAINT (Bruker, 2007)'
_computing_molecular_graphics 'DIAMOND (Brandenburg, 1999)'
_computing_publication_material 'SHELXTL (Sheldrick, 2008)'
_computing_structure_refinement 'SHELXL97 (Sheldrick, 2008)'
_computing_structure_solution 'SHELXS97 (Sheldrick, 2008)'
_diffrn_ambient_temperature 296(2)
_diffrn_measured_fraction_theta_full 1.000
_diffrn_measured_fraction_theta_max 1.000
_diffrn_measurement_device_type 'Bruker SMART CCD area-detector'
_diffrn_measurement_method '\f and \w'
_diffrn_radiation_monochromator graphite
_diffrn_radiation_source 'fine-focus sealed tube'
_diffrn_radiation_type MoK\a
_diffrn_radiation_wavelength 0.71073
_diffrn_reflns_av_R_equivalents 0.0456
_diffrn_reflns_av_sigmaI/netI 0.0594
_diffrn_reflns_limit_h_max 6
_diffrn_reflns_limit_h_min -5
_diffrn_reflns_limit_k_max 18
_diffrn_reflns_limit_k_min -18
_diffrn_reflns_limit_l_max 17
_diffrn_reflns_limit_l_min -19
_diffrn_reflns_number 6865
_diffrn_reflns_theta_full 25.01
_diffrn_reflns_theta_max 25.01
_diffrn_reflns_theta_min 1.84
_exptl_absorpt_coefficient_mu 0.091
_exptl_absorpt_correction_T_max 0.9821
_exptl_absorpt_correction_T_min 0.9750
_exptl_absorpt_correction_type multi-scan
_exptl_absorpt_process_details '(SADABS; Sheldrick, 1996)'
_exptl_crystal_colour colourless
_exptl_crystal_density_diffrn 1.413
_exptl_crystal_density_method 'not measured'
_exptl_crystal_description block
_exptl_crystal_F_000 624
_exptl_crystal_size_max 0.28
_exptl_crystal_size_mid 0.22
_exptl_crystal_size_min 0.20
_refine_diff_density_max 0.149
_refine_diff_density_min -0.163
_refine_ls_extinction_coef 0.0124(17)
_refine_ls_extinction_expression Fc^*^=kFc[1+0.001xFc^2^\l^3^/sin(2\q)]^-1/4^
_refine_ls_extinction_method 'SHELXL97 (Sheldrick, 2008)'
_refine_ls_goodness_of_fit_ref 1.080
_refine_ls_hydrogen_treatment constr
_refine_ls_matrix_type full
_refine_ls_number_parameters 209
_refine_ls_number_reflns 2496
_refine_ls_number_restraints 0
_refine_ls_restrained_S_all 1.080
_refine_ls_R_factor_all 0.1120
_refine_ls_R_factor_gt 0.0499
_refine_ls_shift/su_max 0.000
_refine_ls_shift/su_mean 0.000
_refine_ls_structure_factor_coef Fsqd
_refine_ls_weighting_details 'calc w=1/[\s^2^(Fo^2^)+(0.0385P)^2^+0.6358P] where P=(Fo^2^+2Fc^2^)/3'
_refine_ls_weighting_scheme calc
_refine_ls_wR_factor_gt 0.1044
_refine_ls_wR_factor_ref 0.1289
_reflns_number_gt 1407
_reflns_number_total 2496
_reflns_threshold_expression I>2\s(I)
_cod_data_source_file su2269.cif
_cod_data_source_block I
_cod_original_sg_symbol_H-M 'P 21/c'
_cod_database_code 2230153
_cod_database_fobs_code 2230153

loop_
_symmetry_equiv_pos_as_xyz
'x, y, z'
'-x, y+1/2, -z+1/2'
'-x, -y, -z'
'x, -y-1/2, z-1/2'

loop_
_atom_site_type_symbol
_atom_site_label
_atom_site_fract_x
_atom_site_fract_y
_atom_site_fract_z
_atom_site_U_iso_or_equiv
_atom_site_adp_type
_atom_site_calc_flag
_atom_site_refinement_flags
_atom_site_occupancy
_atom_site_disorder_assembly
_atom_site_disorder_group
N N1 0.8676(5) 0.8964(2) 0.69324(16) 0.0620(8) Uani d . 1 . .
N N2 0.6880(5) 0.68510(18) 0.75149(15) 0.0531(7) Uani d . 1 . .
N N3 0.4816(5) 0.63917(17) 0.71292(16) 0.0525(7) Uani d . 1 . .
N N4 0.5220(4) 0.74876(16) 0.63138(13) 0.0402(6) Uani d . 1 . .
N N5 -0.2135(5) 0.57144(18) 0.56487(19) 0.0646(8) Uani d . 1 . .
N N6 0.6492(4) 0.79687(17) 0.51665(15) 0.0527(7) Uani d . 1 . .
C C1 -0.0072(6) 0.6053(2) 0.6135(2) 0.0524(8) Uani d . 1 . .
H H1 0.0195 0.6012 0.6710 0.063 Uiso calc R 1 . .
C C2 -0.2431(6) 0.5784(2) 0.4816(2) 0.0572(9) Uani d . 1 . .
H H2 -0.3822 0.5557 0.4463 0.069 Uiso calc R 1 . .
C C3 -0.0776(6) 0.6174(2) 0.4471(2) 0.0585(9) Uani d . 1 . .
H H3 -0.1055 0.6206 0.3896 0.070 Uiso calc R 1 . .
C C4 0.1285(5) 0.6514(2) 0.49739(19) 0.0479(8) Uani d . 1 . .
H H4 0.2420 0.6781 0.4746 0.057 Uiso calc R 1 . .
C C5 0.1657(5) 0.64570(19) 0.58214(19) 0.0436(8) Uani d . 1 . .
C C6 0.3855(5) 0.6773(2) 0.64142(17) 0.0418(7) Uani d . 1 . .
C C7 0.7095(5) 0.7501(2) 0.70183(18) 0.0438(8) Uani d . 1 . .
C C8 0.9078(5) 0.8133(2) 0.72220(17) 0.0449(8) Uani d . 1 . .
C C9 1.0537(7) 0.9537(2) 0.7146(2) 0.0653(10) Uani d . 1 . .
H H9 1.0303 1.0110 0.6951 0.078 Uiso calc R 1 . .
C C10 1.2745(6) 0.9304(3) 0.7638(2) 0.0680(10) Uani d . 1 . .
H H10 1.3979 0.9715 0.7771 0.082 Uiso calc R 1 . .
C C11 1.3130(6) 0.8464(3) 0.7933(2) 0.0639(10) Uani d . 1 . .
H H11 1.4620 0.8297 0.8268 0.077 Uiso calc R 1 . .
C C12 1.1283(5) 0.7875(2) 0.77272(19) 0.0547(9) Uani d . 1 . .
H H12 1.1503 0.7303 0.7925 0.066 Uiso calc R 1 . .
C C13 0.4854(5) 0.80537(19) 0.55974(17) 0.0395(7) Uani d . 1 . .
C C14 0.2895(6) 0.8593(2) 0.5398(2) 0.0525(9) Uani d . 1 . .
H H14 0.1811 0.8621 0.5726 0.063 Uiso calc R 1 . .
C C15 0.2599(7) 0.9094(2) 0.4689(2) 0.0685(11) Uani d . 1 . .
H H15 0.1300 0.9475 0.4529 0.082 Uiso calc R 1 . .
C C16 0.4233(7) 0.9027(2) 0.4218(2) 0.0689(11) Uani d . 1 . .
H H16 0.4053 0.9358 0.3737 0.083 Uiso calc R 1 . .
C C17 0.6135(6) 0.8462(2) 0.4475(2) 0.0625(10) Uani d . 1 . .
H H17 0.7234 0.8417 0.4154 0.075 Uiso calc R 1 . .

loop_
_atom_site_aniso_label
_atom_site_aniso_U_11
_atom_site_aniso_U_22
_atom_site_aniso_U_33
_atom_site_aniso_U_12
_atom_site_aniso_U_13
_atom_site_aniso_U_23
N1 0.0686(19) 0.064(2) 0.0505(18) 0.0029(17) 0.0101(14) -0.0032(15)
N2 0.0565(17) 0.0589(18) 0.0425(15) 0.0064(15) 0.0106(13) 0.0061(14)
N3 0.0548(17) 0.0546(18) 0.0482(17) 0.0043(14) 0.0133(14) 0.0059(14)
N4 0.0393(14) 0.0462(15) 0.0344(14) 0.0038(12) 0.0082(11) 0.0007(12)
N5 0.0652(19) 0.0567(19) 0.072(2) -0.0041(15) 0.0186(17) -0.0024(16)
N6 0.0512(16) 0.0626(19) 0.0468(16) 0.0017(13) 0.0174(13) 0.0008(14)
C1 0.059(2) 0.049(2) 0.053(2) -0.0062(17) 0.0216(18) -0.0058(16)
C2 0.049(2) 0.058(2) 0.060(2) 0.0030(17) 0.0076(18) -0.0059(18)
C3 0.054(2) 0.073(3) 0.049(2) 0.0043(18) 0.0135(18) 0.0028(17)
C4 0.0454(19) 0.054(2) 0.0474(19) -0.0025(16) 0.0183(16) 0.0041(15)
C5 0.0412(18) 0.0410(19) 0.0516(19) 0.0034(15) 0.0175(16) -0.0033(15)
C6 0.0460(18) 0.0450(19) 0.0377(17) 0.0049(16) 0.0166(14) 0.0034(15)
C7 0.0448(18) 0.0488(19) 0.0374(17) 0.0069(16) 0.0103(14) -0.0016(16)
C8 0.0463(18) 0.051(2) 0.0362(17) 0.0074(16) 0.0092(14) -0.0033(15)
C9 0.074(3) 0.060(2) 0.057(2) -0.011(2) 0.008(2) -0.0068(18)
C10 0.061(2) 0.079(3) 0.064(2) -0.018(2) 0.016(2) -0.024(2)
C11 0.050(2) 0.074(3) 0.062(2) 0.003(2) 0.0043(18) -0.019(2)
C12 0.052(2) 0.058(2) 0.050(2) 0.0095(18) 0.0043(16) -0.0075(16)
C13 0.0370(16) 0.0458(19) 0.0362(16) -0.0002(15) 0.0105(14) -0.0012(14)
C14 0.0479(19) 0.059(2) 0.053(2) 0.0133(17) 0.0176(16) 0.0079(17)
C15 0.065(2) 0.068(3) 0.067(2) 0.019(2) 0.008(2) 0.020(2)
C16 0.072(3) 0.081(3) 0.050(2) -0.005(2) 0.010(2) 0.022(2)
C17 0.065(2) 0.081(3) 0.047(2) -0.014(2) 0.0237(18) 0.0002(19)

loop_
_atom_type_symbol
_atom_type_description
_atom_type_scat_dispersion_real
_atom_type_scat_dispersion_imag
_atom_type_scat_source
C C 0.0033 0.0016 'International Tables Vol C Tables 4.2.6.8 and 6.1.1.4'
H H 0.0000 0.0000 'International Tables Vol C Tables 4.2.6.8 and 6.1.1.4'
N N 0.0061 0.0033 'International Tables Vol C Tables 4.2.6.8 and 6.1.1.4'

loop_
_geom_angle_atom_site_label_1
_geom_angle_atom_site_label_2
_geom_angle_atom_site_label_3
_geom_angle_site_symmetry_1
_geom_angle_site_symmetry_3
_geom_angle
_geom_angle_publ_flag
C8 N1 C9 . . 117.3(3) ?
C7 N2 N3 . . 107.4(2) ?
C6 N3 N2 . . 107.8(2) ?
C7 N4 C6 . . 104.8(2) ?
C7 N4 C13 . . 127.7(2) ?
C6 N4 C13 . . 127.4(2) ?
C2 N5 C1 . . 116.1(3) ?
C13 N6 C17 . . 115.7(3) ?
N5 C1 C5 . . 123.3(3) ?
N5 C1 H1 . . 118.3 ?
C5 C1 H1 . . 118.3 ?
N5 C2 C3 . . 123.1(3) ?
N5 C2 H2 . . 118.5 ?
C3 C2 H2 . . 118.5 ?
C4 C3 C2 . . 119.8(3) ?
C4 C3 H3 . . 120.1 ?
C2 C3 H3 . . 120.1 ?
C3 C4 C5 . . 118.9(3) ?
C3 C4 H4 . . 120.5 ?
C5 C4 H4 . . 120.5 ?
C4 C5 C1 . . 118.7(3) ?
C4 C5 C6 . . 123.1(3) ?
C1 C5 C6 . . 118.2(3) ?
N3 C6 N4 . . 109.9(3) ?
N3 C6 C5 . . 123.5(3) ?
N4 C6 C5 . . 126.6(3) ?
N2 C7 N4 . . 110.1(3) ?
N2 C7 C8 . . 123.0(3) ?
N4 C7 C8 . . 126.9(3) ?
N1 C8 C12 . . 121.8(3) ?
N1 C8 C7 . . 118.8(3) ?
C12 C8 C7 . . 119.3(3) ?
N1 C9 C10 . . 122.6(3) ?
N1 C9 H9 . . 118.7 ?
C10 C9 H9 . . 118.7 ?
C9 C10 C11 . . 119.7(3) ?
C9 C10 H10 . . 120.2 ?
C11 C10 H10 . . 120.2 ?
C12 C11 C10 . . 118.8(3) ?
C12 C11 H11 . . 120.6 ?
C10 C11 H11 . . 120.6 ?
C11 C12 C8 . . 119.8(3) ?
C11 C12 H12 . . 120.1 ?
C8 C12 H12 . . 120.1 ?
N6 C13 C14 . . 125.8(3) ?
N6 C13 N4 . . 114.5(2) ?
C14 C13 N4 . . 119.7(3) ?
C13 C14 C15 . . 116.9(3) ?
C13 C14 H14 . . 121.6 ?
C15 C14 H14 . . 121.6 ?
C16 C15 C14 . . 119.7(3) ?
C16 C15 H15 . . 120.1 ?
C14 C15 H15 . . 120.1 ?
C17 C16 C15 . . 118.6(3) ?
C17 C16 H16 . . 120.7 ?
C15 C16 H16 . . 120.7 ?
N6 C17 C16 . . 123.4(3) ?
N6 C17 H17 . . 118.3 ?
C16 C17 H17 . . 118.3 ?

loop_
_geom_bond_atom_site_label_1
_geom_bond_atom_site_label_2
_geom_bond_site_symmetry_2
_geom_bond_distance
_geom_bond_publ_flag
N1 C8 . 1.354(4) ?
N1 C9 . 1.357(4) ?
N2 C7 . 1.316(4) ?
N2 N3 . 1.386(3) ?
N3 C6 . 1.311(3) ?
N4 C7 . 1.373(3) ?
N4 C6 . 1.379(4) ?
N4 C13 . 1.442(3) ?
N5 C2 . 1.355(4) ?
N5 C1 . 1.355(4) ?
N6 C13 . 1.331(3) ?
N6 C17 . 1.345(4) ?
C1 C5 . 1.384(4) ?
C1 H1 . 0.9300 ?
C2 C3 . 1.370(4) ?
C2 H2 . 0.9300 ?
C3 C4 . 1.366(4) ?
C3 H3 . 0.9300 ?
C4 C5 . 1.373(4) ?
C4 H4 . 0.9300 ?
C5 C6 . 1.470(4) ?
C7 C8 . 1.467(4) ?
C8 C12 . 1.386(4) ?
C9 C10 . 1.369(5) ?
C9 H9 . 0.9300 ?
C10 C11 . 1.371(5) ?
C10 H10 . 0.9300 ?
C11 C12 . 1.366(4) ?
C11 H11 . 0.9300 ?
C12 H12 . 0.9300 ?
C13 C14 . 1.367(4) ?
C14 C15 . 1.378(4) ?
C14 H14 . 0.9300 ?
C15 C16 . 1.376(5) ?
C15 H15 . 0.9300 ?
C16 C17 . 1.373(5) ?
C16 H16 . 0.9300 ?
C17 H17 . 0.9300 ?

loop_
_geom_hbond_atom_site_label_D
_geom_hbond_atom_site_label_H
_geom_hbond_atom_site_label_A
_geom_hbond_site_symmetry_A
_geom_hbond_distance_DH
_geom_hbond_distance_HA
_geom_hbond_distance_DA
_geom_hbond_angle_DHA
C3 H3 Cg2 4_464 0.93 2.94 3.765(4) 149
C4 H4 Cg4 1_555 0.93 2.92 3.616(3) 133

loop_
_geom_torsion_atom_site_label_1
_geom_torsion_atom_site_label_2
_geom_torsion_atom_site_label_3
_geom_torsion_atom_site_label_4
_geom_torsion_site_symmetry_1
_geom_torsion_site_symmetry_2
_geom_torsion_site_symmetry_3
_geom_torsion_site_symmetry_4
_geom_torsion
_geom_torsion_publ_flag
C7 N2 N3 C6 . . . . 0.2(3) ?
C2 N5 C1 C5 . . . . 0.5(5) ?
C1 N5 C2 C3 . . . . -0.3(5) ?
N5 C2 C3 C4 . . . . 0.0(5) ?
C2 C3 C4 C5 . . . . 0.1(5) ?
C3 C4 C5 C1 . . . . 0.2(4) ?
C3 C4 C5 C6 . . . . 177.6(3) ?
N5 C1 C5 C4 . . . . -0.5(5) ?
N5 C1 C5 C6 . . . . -178.0(3) ?
N2 N3 C6 N4 . . . . -0.7(3) ?
N2 N3 C6 C5 . . . . 178.8(3) ?
C7 N4 C6 N3 . . . . 0.8(3) ?
C13 N4 C6 N3 . . . . 176.5(3) ?
C7 N4 C6 C5 . . . . -178.6(3) ?
C13 N4 C6 C5 . . . . -3.0(4) ?
C4 C5 C6 N3 . . . . -145.5(3) ?
C1 C5 C6 N3 . . . . 31.9(4) ?
C4 C5 C6 N4 . . . . 33.9(5) ?
C1 C5 C6 N4 . . . . -148.7(3) ?
N3 N2 C7 N4 . . . . 0.3(3) ?
N3 N2 C7 C8 . . . . 179.8(3) ?
C6 N4 C7 N2 . . . . -0.7(3) ?
C13 N4 C7 N2 . . . . -176.3(3) ?
C6 N4 C7 C8 . . . . 179.8(3) ?
C13 N4 C7 C8 . . . . 4.2(5) ?
C9 N1 C8 C12 . . . . 1.0(4) ?
C9 N1 C8 C7 . . . . 178.7(3) ?
N2 C7 C8 N1 . . . . -149.0(3) ?
N4 C7 C8 N1 . . . . 30.4(4) ?
N2 C7 C8 C12 . . . . 28.8(4) ?
N4 C7 C8 C12 . . . . -151.7(3) ?
C8 N1 C9 C10 . . . . -0.4(5) ?
N1 C9 C10 C11 . . . . -0.1(5) ?
C9 C10 C11 C12 . . . . 0.0(5) ?
C10 C11 C12 C8 . . . . 0.5(5) ?
N1 C8 C12 C11 . . . . -1.1(5) ?
C7 C8 C12 C11 . . . . -178.8(3) ?
C17 N6 C13 C14 . . . . -0.3(4) ?
C17 N6 C13 N4 . . . . 177.2(3) ?
C7 N4 C13 N6 . . . . 65.1(4) ?
C6 N4 C13 N6 . . . . -109.6(3) ?
C7 N4 C13 C14 . . . . -117.1(3) ?
C6 N4 C13 C14 . . . . 68.2(4) ?
N6 C13 C14 C15 . . . . -0.2(5) ?
N4 C13 C14 C15 . . . . -177.6(3) ?
C13 C14 C15 C16 . . . . 0.5(5) ?
C14 C15 C16 C17 . . . . -0.4(5) ?
C13 N6 C17 C16 . . . . 0.5(5) ?
C15 C16 C17 N6 . . . . -0.2(5) ?

loop_
_cod_related_entry_id
_cod_related_entry_database
_cod_related_entry_code
1 ChemSpider 30656670
